data_2206266
loop_
_publ_author_name
'Kui-Wu Wang'
'Cui-Rong Sun'
'Xiao-Ji Cao'
'Yuan-Jiang Pan'

_publ_section_title
;
 6\a-Hydroxy-12-oleanen-3-one: a triterpenoid from the stalks of
 <i>Celastrus hypoleucus</i>
;
_journal_issue 7
_journal_name_full 'Acta Crystallographica Section E'
_journal_page_first o2022
_journal_page_last o2023
_journal_paper_doi 10.1107/S1600536805017216
_journal_volume 61
_journal_year 2005
_chemical_formula_iupac 'C30 H48 O2'
_chemical_formula_moiety 'C30 H48 O2'
_chemical_formula_sum 'C30 H48 O2'
_chemical_formula_weight 440.68
_chemical_name_systematic
;
6\a-Hydroxy-12-oleanen-3-one
;
_space_group_IT_number 19
_symmetry_cell_setting orthorhombic
_symmetry_space_group_name_Hall 'P 2ac 2ab'
_symmetry_space_group_name_H-M 'P 21 21 21'
_atom_sites_solution_hydrogens geom
_atom_sites_solution_primary direct
_atom_sites_solution_secondary difmap
_audit_creation_method SHELXL97
_cell_angle_alpha 90.00
_cell_angle_beta 90.00
_cell_angle_gamma 90.00
_cell_formula_units_Z 4
_cell_length_a 11.5254(14)
_cell_length_b 14.5357(18)
_cell_length_c 15.769(2)
_cell_measurement_reflns_used 3643
_cell_measurement_temperature 293(2)
_cell_measurement_theta_max 21.46
_cell_measurement_theta_min 2.19
_cell_volume 2641.8(6)
_computing_cell_refinement 'SAINT (Bruker, 1999)'
_computing_data_collection 'SMART (Bruker, 1999)'
_computing_data_reduction SAINT
_computing_molecular_graphics 'SHELXTL (Bruker, 1998)'
_computing_publication_material SHELXTL
_computing_structure_refinement 'SHELXL97 (Sheldrick, 1997)'
_computing_structure_solution 'SHELXS97 (Sheldrick, 1997)'
_diffrn_ambient_temperature 293(2)
_diffrn_measured_fraction_theta_full 1.000
_diffrn_measured_fraction_theta_max 1.000
_diffrn_measurement_device_type 'Bruker SMART CCD area-detector'
_diffrn_measurement_method '\f and \w'
_diffrn_radiation_monochromator graphite
_diffrn_radiation_source 'fine-focus sealed tube'
_diffrn_radiation_type MoK\a
_diffrn_radiation_wavelength 0.71073
_diffrn_reflns_av_R_equivalents 0.0308
_diffrn_reflns_av_sigmaI/netI 0.0372
_diffrn_reflns_limit_h_max 14
_diffrn_reflns_limit_h_min -14
_diffrn_reflns_limit_k_max 17
_diffrn_reflns_limit_k_min -8
_diffrn_reflns_limit_l_max 19
_diffrn_reflns_limit_l_min -19
_diffrn_reflns_number 14520
_diffrn_reflns_theta_full 25.97
_diffrn_reflns_theta_max 25.97
_diffrn_reflns_theta_min 1.91
_diffrn_standards_decay_% 0
_diffrn_standards_number 0
_exptl_absorpt_coefficient_mu 0.067
_exptl_absorpt_correction_type none
_exptl_crystal_colour colourless
_exptl_crystal_density_diffrn 1.108
_exptl_crystal_density_method 'not measured'
_exptl_crystal_description prism
_exptl_crystal_F_000 976
_exptl_crystal_size_max 0.46
_exptl_crystal_size_mid 0.40
_exptl_crystal_size_min 0.33
_refine_diff_density_max 0.127
_refine_diff_density_min -0.100
_refine_ls_extinction_coef 0.0025(6)
_refine_ls_extinction_expression Fc^*^=kFc[1+0.001xFc^2^\l^3^/sin(2\q)]^-1/4^
_refine_ls_extinction_method 'SHELXL97 (Sheldrick, 1997)'
_refine_ls_goodness_of_fit_ref 1.074
_refine_ls_hydrogen_treatment constr
_refine_ls_matrix_type full
_refine_ls_number_parameters 299
_refine_ls_number_reflns 2915
_refine_ls_number_restraints 0
_refine_ls_restrained_S_all 1.074
_refine_ls_R_factor_all 0.0470
_refine_ls_R_factor_gt 0.0372
_refine_ls_shift/su_max 0.000
_refine_ls_shift/su_mean 0.000
_refine_ls_structure_factor_coef Fsqd
_refine_ls_weighting_details 'calc w = 1/[\s^2^(Fo^2^)+(0.0518P)^2^+0.1992P] where P = (Fo^2^+2Fc^2^)/3'
_refine_ls_weighting_scheme calc
_refine_ls_wR_factor_gt 0.1011
_refine_ls_wR_factor_ref 0.1069
_reflns_number_gt 2407
_reflns_number_total 2915
_reflns_threshold_expression I>2\s(I)
_cod_data_source_file rz6077.cif
_cod_data_source_block I
_cod_depositor_comments
;
The following automatic conversions were performed:
'_symmetry_cell_setting' value 'Orthorhombic' changed to 'orthorhombic'
according to '/home/saulius/struct/CIF-dictionaries/cif_core.dic'
dictionary named 'cif_core.dic' version 2.4.1 from 2010-06-29.

Automatic conversion script
Id: cif_fix_enum 1527 2010-12-29 10:47:43Z saulius 

The following automatic conversions were performed:

'_symmetry_cell_setting' value 'Orthorhombic' changed to
'orthorhombic' according to
/home/saulius/struct/CIF-dictionaries/cif_core.dic dictionary named
'cif_core.dic' version 2.4.1 from 2010-06-29.

Automatic conversion script
Id: cif_fix_values 1715 2011-07-08 13:25:40Z adriana 
;
_cod_original_cell_volume 2641.7(6)
_cod_database_code 2206266
_cod_database_fobs_code 2206266

loop_
_symmetry_equiv_pos_as_xyz
'x, y, z'
'-x+1/2, -y, z+1/2'
'-x, y+1/2, -z+1/2'
'x+1/2, -y+1/2, -z'

loop_
_atom_site_label
_atom_site_fract_x
_atom_site_fract_y
_atom_site_fract_z
_atom_site_U_iso_or_equiv
_atom_site_adp_type
_atom_site_calc_flag
_atom_site_refinement_flags
_atom_site_occupancy
_atom_site_type_symbol
O1 0.50968(19) 0.79481(12) 0.82828(11) 0.0785(5) Uani d . 1 O
O2 0.39668(17) 0.47970(10) 0.68236(11) 0.0678(5) Uani d . 1 O
H2O 0.4191 0.4264 0.6779 0.102 Uiso calc R 1 H
C1 0.4647(3) 0.80461(15) 0.61170(16) 0.0682(7) Uani d . 1 C
H1A 0.5264 0.8487 0.6019 0.082 Uiso calc R 1 H
H1B 0.4059 0.8145 0.5686 0.082 Uiso calc R 1 H
C2 0.4114(2) 0.82328(16) 0.69866(15) 0.0669(7) Uani d . 1 C
H2A 0.4239 0.8873 0.7136 0.080 Uiso calc R 1 H
H2B 0.3283 0.8129 0.6958 0.080 Uiso calc R 1 H
C3 0.4621(2) 0.76347(16) 0.76592(15) 0.0584(6) Uani d . 1 C
C4 0.4458(2) 0.66042(15) 0.75275(14) 0.0544(5) Uani d . 1 C
C5 0.44156(18) 0.63853(13) 0.65508(13) 0.0482(5) Uani d . 1 C
H5 0.3608 0.6484 0.6378 0.058 Uiso calc R 1 H
C6 0.4693(2) 0.53857(13) 0.63255(14) 0.0518(5) Uani d . 1 C
H6 0.5509 0.5258 0.6455 0.062 Uiso calc R 1 H
C7 0.4468(2) 0.52001(14) 0.53911(13) 0.0534(5) Uani d . 1 C
H7A 0.3648 0.5290 0.5281 0.064 Uiso calc R 1 H
H7B 0.4645 0.4560 0.5276 0.064 Uiso calc R 1 H
C8 0.51612(18) 0.58009(13) 0.47699(14) 0.0473(5) Uani d . 1 C
C9 0.50315(19) 0.68179(12) 0.50502(13) 0.0483(5) Uani d . 1 C
H9 0.4233 0.6985 0.4902 0.058 Uiso calc R 1 H
C10 0.51490(19) 0.70573(13) 0.60108(14) 0.0498(5) Uani d . 1 C
C11 0.5800(2) 0.74311(16) 0.44856(14) 0.0663(7) Uani d . 1 C
H11A 0.5560 0.8067 0.4551 0.080 Uiso calc R 1 H
H11B 0.6598 0.7383 0.4675 0.080 Uiso calc R 1 H
C12 0.5736(2) 0.71757(15) 0.35750(15) 0.0607(6) Uani d . 1 C
H12 0.6067 0.7584 0.3191 0.073 Uiso calc R 1 H
C13 0.52523(19) 0.64214(14) 0.32547(14) 0.0510(5) Uani d . 1 C
C14 0.46525(18) 0.57162(13) 0.38316(14) 0.0486(5) Uani d . 1 C
C15 0.4805(2) 0.47344(15) 0.34758(16) 0.0638(6) Uani d . 1 C
H15A 0.5573 0.4514 0.3624 0.077 Uiso calc R 1 H
H15B 0.4245 0.4332 0.3747 0.077 Uiso calc R 1 H
C16 0.4653(2) 0.46659(17) 0.25188(17) 0.0662(7) Uani d . 1 C
H16A 0.3859 0.4823 0.2375 0.079 Uiso calc R 1 H
H16B 0.4786 0.4034 0.2345 0.079 Uiso calc R 1 H
C17 0.5479(2) 0.52986(17) 0.20217(17) 0.0661(7) Uani d . 1 C
C18 0.5246(2) 0.62995(16) 0.22936(14) 0.0600(6) Uani d . 1 C
H18 0.5902 0.6661 0.2080 0.072 Uiso calc R 1 H
C19 0.4155(2) 0.67143(19) 0.18847(15) 0.0693(7) Uani d . 1 C
H19A 0.3480 0.6409 0.2120 0.083 Uiso calc R 1 H
H19B 0.4109 0.7359 0.2041 0.083 Uiso calc R 1 H
C20 0.4101(3) 0.6642(2) 0.09175(16) 0.0775(8) Uani d . 1 C
C21 0.4224(3) 0.5622(2) 0.06992(18) 0.0877(10) Uani d . 1 C
H21A 0.3553 0.5294 0.0915 0.105 Uiso calc R 1 H
H21B 0.4229 0.5554 0.0087 0.105 Uiso calc R 1 H
C22 0.5313(3) 0.5188(2) 0.10589(18) 0.0871(9) Uani d . 1 C
H22A 0.5979 0.5454 0.0774 0.104 Uiso calc R 1 H
H22B 0.5302 0.4536 0.0927 0.104 Uiso calc R 1 H
C23 0.3264(2) 0.6401(2) 0.79392(17) 0.0729(7) Uani d . 1 C
H23A 0.3302 0.6528 0.8536 0.109 Uiso calc R 1 H
H23B 0.3068 0.5766 0.7854 0.109 Uiso calc R 1 H
H23C 0.2683 0.6784 0.7683 0.109 Uiso calc R 1 H
C24 0.5375(3) 0.60731(17) 0.80285(16) 0.0699(7) Uani d . 1 C
H24A 0.6123 0.6170 0.7777 0.105 Uiso calc R 1 H
H24B 0.5192 0.5429 0.8019 0.105 Uiso calc R 1 H
H24C 0.5385 0.6287 0.8604 0.105 Uiso calc R 1 H
C25 0.6411(2) 0.70775(19) 0.63264(16) 0.0686(7) Uani d . 1 C
H25A 0.6683 0.6459 0.6405 0.103 Uiso calc R 1 H
H25B 0.6448 0.7402 0.6856 0.103 Uiso calc R 1 H
H25C 0.6889 0.7384 0.5915 0.103 Uiso calc R 1 H
C26 0.6443(2) 0.54874(17) 0.47881(17) 0.0661(6) Uani d . 1 C
H26A 0.6788 0.5663 0.5318 0.099 Uiso calc R 1 H
H26B 0.6857 0.5773 0.4330 0.099 Uiso calc R 1 H
H26C 0.6480 0.4831 0.4727 0.099 Uiso calc R 1 H
C27 0.33285(19) 0.59084(19) 0.38107(15) 0.0620(6) Uani d . 1 C
H27A 0.3186 0.6535 0.3973 0.093 Uiso calc R 1 H
H27B 0.2941 0.5503 0.4199 0.093 Uiso calc R 1 H
H27C 0.3039 0.5806 0.3248 0.093 Uiso calc R 1 H
C28 0.6737(2) 0.5043(2) 0.2232(2) 0.0979(11) Uani d . 1 C
H28A 0.6879 0.5149 0.2824 0.147 Uiso calc R 1 H
H28B 0.7255 0.5416 0.1901 0.147 Uiso calc R 1 H
H28C 0.6865 0.4406 0.2103 0.147 Uiso calc R 1 H
C29 0.2934(3) 0.6992(3) 0.0619(2) 0.1175(13) Uani d . 1 C
H29A 0.2328 0.6668 0.0911 0.176 Uiso calc R 1 H
H29B 0.2861 0.6893 0.0020 0.176 Uiso calc R 1 H
H29C 0.2873 0.7638 0.0739 0.176 Uiso calc R 1 H
C30 0.5075(4) 0.7222(2) 0.05027(18) 0.1078(12) Uani d . 1 C
H30A 0.5015 0.7180 -0.0103 0.162 Uiso calc R 1 H
H30B 0.5817 0.6993 0.0681 0.162 Uiso calc R 1 H
H30C 0.4997 0.7853 0.0673 0.162 Uiso calc R 1 H

loop_
_atom_site_aniso_label
_atom_site_aniso_U_11
_atom_site_aniso_U_22
_atom_site_aniso_U_33
_atom_site_aniso_U_12
_atom_site_aniso_U_13
_atom_site_aniso_U_23
O1 0.1128(15) 0.0545(9) 0.0683(10) -0.0094(10) -0.0166(11) -0.0097(8)
O2 0.0940(12) 0.0396(8) 0.0697(10) -0.0122(9) -0.0022(9) 0.0085(8)
C1 0.0982(19) 0.0355(11) 0.0710(15) 0.0029(12) -0.0052(14) 0.0007(11)
C2 0.0828(17) 0.0419(12) 0.0760(16) 0.0101(12) -0.0044(14) -0.0038(11)
C3 0.0650(14) 0.0471(12) 0.0631(13) -0.0011(11) -0.0011(12) -0.0030(11)
C4 0.0614(13) 0.0418(11) 0.0599(12) -0.0030(10) -0.0062(11) 0.0001(10)
C5 0.0493(11) 0.0359(10) 0.0593(12) 0.0001(9) -0.0086(9) 0.0015(9)
C6 0.0599(13) 0.0337(10) 0.0620(13) -0.0010(9) -0.0071(11) 0.0067(9)
C7 0.0656(13) 0.0296(9) 0.0651(13) -0.0025(10) -0.0070(11) 0.0012(9)
C8 0.0451(10) 0.0339(10) 0.0631(12) -0.0001(9) -0.0047(10) 0.0010(9)
C9 0.0507(11) 0.0334(9) 0.0607(12) -0.0026(9) -0.0040(10) 0.0040(9)
C10 0.0564(12) 0.0316(9) 0.0613(12) -0.0049(9) -0.0076(10) 0.0011(9)
C11 0.0857(17) 0.0421(12) 0.0710(14) -0.0181(12) 0.0024(13) 0.0009(11)
C12 0.0749(15) 0.0423(12) 0.0649(13) -0.0109(11) 0.0088(12) 0.0038(10)
C13 0.0496(11) 0.0400(10) 0.0634(12) 0.0020(9) 0.0036(10) 0.0000(10)
C14 0.0463(11) 0.0369(10) 0.0627(13) -0.0004(9) -0.0006(10) 0.0000(9)
C15 0.0727(15) 0.0386(11) 0.0799(16) -0.0022(11) -0.0083(13) -0.0063(11)
C16 0.0727(16) 0.0462(12) 0.0799(16) -0.0022(12) -0.0013(14) -0.0134(12)
C17 0.0615(14) 0.0572(14) 0.0796(16) 0.0000(12) 0.0089(12) -0.0195(13)
C18 0.0642(14) 0.0518(12) 0.0639(14) -0.0076(12) 0.0147(11) -0.0085(11)
C19 0.0849(17) 0.0651(15) 0.0578(13) 0.0067(14) 0.0069(13) 0.0018(12)
C20 0.093(2) 0.0814(19) 0.0578(14) -0.0102(16) 0.0082(14) 0.0015(14)
C21 0.103(2) 0.095(2) 0.0653(16) -0.0250(19) 0.0050(16) -0.0129(15)
C22 0.104(2) 0.0766(18) 0.0804(18) -0.0126(19) 0.0229(18) -0.0274(16)
C23 0.0774(16) 0.0710(16) 0.0704(15) -0.0080(14) 0.0040(13) 0.0004(14)
C24 0.0870(18) 0.0547(14) 0.0681(15) 0.0038(13) -0.0186(14) 0.0018(12)
C25 0.0633(14) 0.0671(15) 0.0754(15) -0.0175(12) -0.0100(12) -0.0024(13)
C26 0.0563(13) 0.0582(14) 0.0840(17) 0.0108(11) -0.0095(12) -0.0035(13)
C27 0.0491(12) 0.0725(15) 0.0643(14) 0.0023(11) -0.0030(11) 0.0035(12)
C28 0.0663(16) 0.099(2) 0.128(3) 0.0157(17) 0.0121(17) -0.036(2)
C29 0.123(3) 0.159(4) 0.0707(19) 0.017(3) -0.0072(18) 0.019(2)
C30 0.162(3) 0.092(2) 0.0694(17) -0.041(2) 0.028(2) -0.0069(16)

loop_
_atom_type_symbol
_atom_type_description
_atom_type_scat_dispersion_real
_atom_type_scat_dispersion_imag
_atom_type_scat_source
C C 0.0033 0.0000 'International Tables Vol C Tables 4.2.6.8 and 6.1.1.4'
H H 0.0000 0.0000 'International Tables Vol C Tables 4.2.6.8 and 6.1.1.4'
O O 0.0106 0.0000 'International Tables Vol C Tables 4.2.6.8 and 6.1.1.4'

loop_
_geom_angle_atom_site_label_1
_geom_angle_atom_site_label_2
_geom_angle_atom_site_label_3
_geom_angle
_geom_angle_publ_flag
C6 O2 H2O 109.5 ?
C2 C1 C10 114.19(19) ?
C2 C1 H1A 108.7 ?
C10 C1 H1A 108.7 ?
C2 C1 H1B 108.7 ?
C10 C1 H1B 108.7 ?
H1A C1 H1B 107.6 ?
C3 C2 C1 112.2(2) yes
C3 C2 H2A 109.2 ?
C1 C2 H2A 109.2 ?
C3 C2 H2B 109.2 ?
C1 C2 H2B 109.2 ?
H2A C2 H2B 107.9 ?
O1 C3 C2 122.3(2) yes
O1 C3 C4 122.3(2) yes
C2 C3 C4 115.3(2) yes
C3 C4 C24 109.9(2) yes
C3 C4 C23 103.8(2) yes
C24 C4 C23 107.5(2) ?
C3 C4 C5 109.64(18) ?
C24 C4 C5 115.2(2) ?
C23 C4 C5 110.11(19) ?
C6 C5 C10 110.95(18) ?
C6 C5 C4 114.39(17) ?
C10 C5 C4 113.19(17) ?
C6 C5 H5 105.8 ?
C10 C5 H5 105.8 ?
C4 C5 H5 105.8 ?
O2 C6 C7 109.01(17) yes
O2 C6 C5 108.53(18) yes
C7 C6 C5 110.97(17) yes
O2 C6 H6 109.4 ?
C7 C6 H6 109.4 ?
C5 C6 H6 109.4 ?
C6 C7 C8 115.36(18) ?
C6 C7 H7A 108.4 ?
C8 C7 H7A 108.4 ?
C6 C7 H7B 108.4 ?
C8 C7 H7B 108.4 ?
H7A C7 H7B 107.5 ?
C7 C8 C26 108.51(18) ?
C7 C8 C9 108.07(17) ?
C26 C8 C9 111.58(18) ?
C7 C8 C14 110.87(16) ?
C26 C8 C14 110.20(19) ?
C9 C8 C14 107.60(16) ?
C11 C9 C8 109.37(18) ?
C11 C9 C10 112.48(17) ?
C8 C9 C10 118.76(16) ?
C11 C9 H9 105.0 ?
C8 C9 H9 105.0 ?
C10 C9 H9 105.0 ?
C25 C10 C5 110.54(18) ?
C25 C10 C1 107.4(2) ?
C5 C10 C1 108.70(18) ?
C25 C10 C9 113.62(19) ?
C5 C10 C9 110.25(16) ?
C1 C10 C9 106.13(17) ?
C12 C11 C9 112.70(19) ?
C12 C11 H11A 109.1 ?
C9 C11 H11A 109.1 ?
C12 C11 H11B 109.1 ?
C9 C11 H11B 109.1 ?
H11A C11 H11B 107.8 ?
C13 C12 C11 126.5(2) ?
C13 C12 H12 116.8 ?
C11 C12 H12 116.8 ?
C12 C13 C18 118.4(2) ?
C12 C13 C14 121.0(2) ?
C18 C13 C14 120.60(18) ?
C13 C14 C15 110.55(18) ?
C13 C14 C27 108.07(18) ?
C15 C14 C27 105.69(19) ?
C13 C14 C8 109.42(16) ?
C15 C14 C8 111.50(17) ?
C27 C14 C8 111.52(18) ?
C16 C15 C14 114.07(19) ?
C16 C15 H15A 108.7 ?
C14 C15 H15A 108.7 ?
C16 C15 H15B 108.7 ?
C14 C15 H15B 108.7 ?
H15A C15 H15B 107.6 ?
C15 C16 C17 113.3(2) ?
C15 C16 H16A 108.9 ?
C17 C16 H16A 108.9 ?
C15 C16 H16B 108.9 ?
C17 C16 H16B 108.9 ?
H16A C16 H16B 107.7 ?
C28 C17 C16 109.3(3) ?
C28 C17 C22 107.8(2) ?
C16 C17 C22 111.3(2) ?
C28 C17 C18 109.5(2) ?
C16 C17 C18 108.4(2) ?
C22 C17 C18 110.6(2) ?
C13 C18 C19 112.03(19) ?
C13 C18 C17 112.7(2) ?
C19 C18 C17 113.4(2) ?
C13 C18 H18 106.0 ?
C19 C18 H18 106.0 ?
C17 C18 H18 106.0 ?
C20 C19 C18 115.2(2) ?
C20 C19 H19A 108.5 ?
C18 C19 H19A 108.5 ?
C20 C19 H19B 108.5 ?
C18 C19 H19B 108.5 ?
H19A C19 H19B 107.5 ?
C29 C20 C21 109.8(3) ?
C29 C20 C19 108.9(3) ?
C21 C20 C19 106.7(2) ?
C29 C20 C30 109.3(3) ?
C21 C20 C30 111.5(3) ?
C19 C20 C30 110.7(3) ?
C22 C21 C20 113.4(3) ?
C22 C21 H21A 108.9 ?
C20 C21 H21A 108.9 ?
C22 C21 H21B 108.9 ?
C20 C21 H21B 108.9 ?
H21A C21 H21B 107.7 ?
C21 C22 C17 115.4(2) ?
C21 C22 H22A 108.4 ?
C17 C22 H22A 108.4 ?
C21 C22 H22B 108.4 ?
C17 C22 H22B 108.4 ?
H22A C22 H22B 107.5 ?
C4 C23 H23A 109.5 ?
C4 C23 H23B 109.5 ?
H23A C23 H23B 109.5 ?
C4 C23 H23C 109.5 ?
H23A C23 H23C 109.5 ?
H23B C23 H23C 109.5 ?
C4 C24 H24A 109.5 ?
C4 C24 H24B 109.5 ?
H24A C24 H24B 109.5 ?
C4 C24 H24C 109.5 ?
H24A C24 H24C 109.5 ?
H24B C24 H24C 109.5 ?
C10 C25 H25A 109.5 ?
C10 C25 H25B 109.5 ?
H25A C25 H25B 109.5 ?
C10 C25 H25C 109.5 ?
H25A C25 H25C 109.5 ?
H25B C25 H25C 109.5 ?
C8 C26 H26A 109.5 ?
C8 C26 H26B 109.5 ?
H26A C26 H26B 109.5 ?
C8 C26 H26C 109.5 ?
H26A C26 H26C 109.5 ?
H26B C26 H26C 109.5 ?
C14 C27 H27A 109.5 ?
C14 C27 H27B 109.5 ?
H27A C27 H27B 109.5 ?
C14 C27 H27C 109.5 ?
H27A C27 H27C 109.5 ?
H27B C27 H27C 109.5 ?
C17 C28 H28A 109.5 ?
C17 C28 H28B 109.5 ?
H28A C28 H28B 109.5 ?
C17 C28 H28C 109.5 ?
H28A C28 H28C 109.5 ?
H28B C28 H28C 109.5 ?
C20 C29 H29A 109.5 ?
C20 C29 H29B 109.5 ?
H29A C29 H29B 109.5 ?
C20 C29 H29C 109.5 ?
H29A C29 H29C 109.5 ?
H29B C29 H29C 109.5 ?
C20 C30 H30A 109.5 ?
C20 C30 H30B 109.5 ?
H30A C30 H30B 109.5 ?
C20 C30 H30C 109.5 ?
H30A C30 H30C 109.5 ?
H30B C30 H30C 109.5 ?

loop_
_geom_bond_atom_site_label_1
_geom_bond_atom_site_label_2
_geom_bond_distance
_geom_bond_publ_flag
O1 C3 1.215(3) yes
O2 C6 1.432(3) yes
O2 H2O 0.8200 ?
C1 C2 1.527(3) ?
C1 C10 1.558(3) ?
C1 H1A 0.9700 ?
C1 H1B 0.9700 ?
C2 C3 1.491(3) yes
C2 H2A 0.9700 ?
C2 H2B 0.9700 ?
C3 C4 1.524(3) yes
C4 C24 1.528(3) ?
C4 C23 1.550(4) ?
C4 C5 1.573(3) ?
C5 C6 1.530(3) ?
C5 C10 1.547(3) ?
C5 H5 0.9800 ?
C6 C7 1.520(3) ?
C6 H6 0.9800 ?
C7 C8 1.536(3) ?
C7 H7A 0.9700 ?
C7 H7B 0.9700 ?
C8 C26 1.547(3) ?
C8 C9 1.550(3) ?
C8 C14 1.596(3) ?
C9 C11 1.540(3) ?
C9 C10 1.560(3) ?
C9 H9 0.9800 ?
C10 C25 1.537(3) ?
C11 C12 1.485(3) ?
C11 H11A 0.9700 ?
C11 H11B 0.9700 ?
C12 C13 1.330(3) yes
C12 H12 0.9300 ?
C13 C18 1.526(3) ?
C13 C14 1.535(3) ?
C14 C15 1.543(3) ?
C14 C27 1.552(3) ?
C15 C16 1.522(3) ?
C15 H15A 0.9700 ?
C15 H15B 0.9700 ?
C16 C17 1.538(4) ?
C16 H16A 0.9700 ?
C16 H16B 0.9700 ?
C17 C28 1.533(4) ?
C17 C22 1.539(4) ?
C17 C18 1.540(3) ?
C18 C19 1.536(4) ?
C18 H18 0.9800 ?
C19 C20 1.530(3) ?
C19 H19A 0.9700 ?
C19 H19B 0.9700 ?
C20 C29 1.513(5) ?
C20 C21 1.528(4) ?
C20 C30 1.549(4) ?
C21 C22 1.515(5) ?
C21 H21A 0.9700 ?
C21 H21B 0.9700 ?
C22 H22A 0.9700 ?
C22 H22B 0.9700 ?
C23 H23A 0.9600 ?
C23 H23B 0.9600 ?
C23 H23C 0.9600 ?
C24 H24A 0.9600 ?
C24 H24B 0.9600 ?
C24 H24C 0.9600 ?
C25 H25A 0.9600 ?
C25 H25B 0.9600 ?
C25 H25C 0.9600 ?
C26 H26A 0.9600 ?
C26 H26B 0.9600 ?
C26 H26C 0.9600 ?
C27 H27A 0.9600 ?
C27 H27B 0.9600 ?
C27 H27C 0.9600 ?
C28 H28A 0.9600 ?
C28 H28B 0.9600 ?
C28 H28C 0.9600 ?
C29 H29A 0.9600 ?
C29 H29B 0.9600 ?
C29 H29C 0.9600 ?
C30 H30A 0.9600 ?
C30 H30B 0.9600 ?
C30 H30C 0.9600 ?

loop_
_geom_hbond_atom_site_label_D
_geom_hbond_atom_site_label_H
_geom_hbond_atom_site_label_A
_geom_hbond_site_symmetry_A
_geom_hbond_distance_DH
_geom_hbond_distance_HA
_geom_hbond_distance_DA
_geom_hbond_angle_DHA
O2 H2O O1 3_646 0.82 2.08 2.901(2) 175

loop_
_geom_torsion_atom_site_label_1
_geom_torsion_atom_site_label_2
_geom_torsion_atom_site_label_3
_geom_torsion_atom_site_label_4
_geom_torsion
_geom_torsion_publ_flag
C10 C1 C2 C3 25.6(3) ?
C1 C2 C3 O1 121.6(3) yes
C1 C2 C3 C4 -60.7(3) yes
O1 C3 C4 C24 -24.4(3) yes
C2 C3 C4 C24 157.9(2) yes
O1 C3 C4 C23 90.4(3) yes
C2 C3 C4 C23 -87.3(2) yes
O1 C3 C4 C5 -152.0(2) yes
C2 C3 C4 C5 30.4(3) yes
C3 C4 C5 C6 159.00(19) yes
C24 C4 C5 C6 34.4(3) ?
C23 C4 C5 C6 -87.3(2) ?
C3 C4 C5 C10 30.6(3) ?
C24 C4 C5 C10 -94.0(2) ?
C23 C4 C5 C10 144.2(2) ?
C10 C5 C6 O2 -178.24(17) yes
C4 C5 C6 O2 52.2(2) yes
C10 C5 C6 C7 -58.5(2) yes
C4 C5 C6 C7 171.98(18) yes
O2 C6 C7 C8 178.33(17) yes
C5 C6 C7 C8 58.9(3) ?
C6 C7 C8 C26 72.0(2) ?
C6 C7 C8 C9 -49.1(2) ?
C6 C7 C8 C14 -166.84(17) ?
C7 C8 C9 C11 175.25(18) ?
C26 C8 C9 C11 56.0(2) ?
C14 C8 C9 C11 -65.0(2) ?
C7 C8 C9 C10 44.3(3) ?
C26 C8 C9 C10 -74.9(3) ?
C14 C8 C9 C10 164.09(17) ?
C6 C5 C10 C25 -74.7(2) ?
C4 C5 C10 C25 55.4(2) ?
C6 C5 C10 C1 167.65(19) ?
C4 C5 C10 C1 -62.2(2) ?
C6 C5 C10 C9 51.7(2) ?
C4 C5 C10 C9 -178.11(17) ?
C2 C1 C10 C25 -87.7(3) ?
C2 C1 C10 C5 31.9(3) ?
C2 C1 C10 C9 150.5(2) ?
C11 C9 C10 C25 -52.0(2) ?
C8 C9 C10 C25 77.5(3) ?
C11 C9 C10 C5 -176.72(18) ?
C8 C9 C10 C5 -47.2(3) ?
C11 C9 C10 C1 65.7(2) ?
C8 C9 C10 C1 -164.7(2) ?
C8 C9 C11 C12 42.9(3) ?
C10 C9 C11 C12 177.1(2) ?
C9 C11 C12 C13 -11.1(4) ?
C11 C12 C13 C18 178.2(2) ?
C11 C12 C13 C14 1.7(4) ?
C12 C13 C14 C15 -146.9(2) ?
C18 C13 C14 C15 36.7(3) ?
C12 C13 C14 C27 97.9(3) ?
C18 C13 C14 C27 -78.6(3) ?
C12 C13 C14 C8 -23.7(3) ?
C18 C13 C14 C8 159.8(2) ?
C7 C8 C14 C13 172.25(16) ?
C26 C8 C14 C13 -67.6(2) ?
C9 C8 C14 C13 54.3(2) ?
C7 C8 C14 C15 -65.1(2) ?
C26 C8 C14 C15 55.0(2) ?
C9 C8 C14 C15 176.87(19) ?
C7 C8 C14 C27 52.7(2) ?
C26 C8 C14 C27 172.90(19) ?
C9 C8 C14 C27 -65.2(2) ?
C13 C14 C15 C16 -42.0(3) ?
C27 C14 C15 C16 74.7(3) ?
C8 C14 C15 C16 -164.0(2) ?
C14 C15 C16 C17 56.9(3) ?
C15 C16 C17 C28 59.7(3) ?
C15 C16 C17 C22 178.7(2) ?
C15 C16 C17 C18 -59.5(3) ?
C12 C13 C18 C19 -90.1(3) ?
C14 C13 C18 C19 86.5(3) ?
C12 C13 C18 C17 140.7(2) ?
C14 C13 C18 C17 -42.7(3) ?
C28 C17 C18 C13 -68.5(3) ?
C16 C17 C18 C13 50.7(3) ?
C22 C17 C18 C13 172.9(2) ?
C28 C17 C18 C19 163.0(2) ?
C16 C17 C18 C19 -77.9(2) ?
C22 C17 C18 C19 44.3(3) ?
C13 C18 C19 C20 178.4(2) ?
C17 C18 C19 C20 -52.7(3) ?
C18 C19 C20 C29 174.5(3) ?
C18 C19 C20 C21 56.1(3) ?
C18 C19 C20 C30 -65.4(3) ?
C29 C20 C21 C22 -173.7(2) ?
C19 C20 C21 C22 -55.9(3) ?
C30 C20 C21 C22 65.0(3) ?
C20 C21 C22 C17 54.4(3) ?
C28 C17 C22 C21 -165.9(3) ?
C16 C17 C22 C21 74.3(3) ?
C18 C17 C22 C21 -46.2(3) ?

loop_
_cod_related_entry_id
_cod_related_entry_database
_cod_related_entry_code
1 ChemSpider 9480241
